data_2218857
loop_
_publ_author_name
'Huang, Ying'
'Chen, Ming-Hua'
'Zhang, Yun-Qian'
'Xue, Sai-Feng'
'Tao, Zhu'

_publ_section_title
;3a,11b-Dihydroxy-2-oxo-2,3,3a,11b-tetrahydro-1<i>H</i>-imidazo[4,5-<i>f</i>][1,10]phenanthrolin-7-ium
 chloride
;
_journal_coeditor_code AT2573
_journal_issue 8
_journal_name_full 'Acta Crystallographica Section E'
_journal_page_first o1489
_journal_paper_doi 10.1107/S160053680802093X
_journal_volume 64
_journal_year 2008
_chemical_formula_iupac 'C13 H11 N4 O3 +, Cl -'
_chemical_formula_moiety 'C13 H11 N4 O3 +, Cl -'
_chemical_formula_sum 'C13 H11 Cl N4 O3'
_chemical_formula_weight 306.71
_chemical_name_systematic
;
3a,11b-Dihydroxy-2-oxo-2,3,3a,11b-tetrahydro-1<i>H</i>-
imidazo[4,5-<i>f</i>][1,10]phenanthrolin-7-ium chloride
;
_space_group_IT_number 14
_symmetry_cell_setting monoclinic
_symmetry_space_group_name_Hall '-P 2ybc'
_symmetry_space_group_name_H-M 'P 1 21/c 1'
_atom_sites_solution_hydrogens geom
_atom_sites_solution_primary direct
_atom_sites_solution_secondary difmap
_audit_creation_method SHELXL-97
_cell_angle_alpha 90.00
_cell_angle_beta 106.620(5)
_cell_angle_gamma 90.00
_cell_formula_units_Z 4
_cell_length_a 7.9420(13)
_cell_length_b 20.352(3)
_cell_length_c 8.2972(14)
_cell_measurement_reflns_used 2261
_cell_measurement_temperature 293(2)
_cell_measurement_theta_max 25.0
_cell_measurement_theta_min 2.0
_cell_volume 1285.1(4)
_computing_cell_refinement 'SAINT (Bruker, 2005)'
_computing_data_collection 'APEX2 (Bruker, 2005)'
_computing_data_reduction 'SAINT (Bruker, 2005)'
_computing_molecular_graphics 'ORTEP-3 for Windows (Farrugia, 1997)'
_computing_publication_material 'WinGX (Farrugia, 1999)'
_computing_structure_refinement 'SHELXL97 (Sheldrick, 2008)'
_computing_structure_solution 'SHELXS97 (Sheldrick, 2008)'
_diffrn_ambient_temperature 293(2)
_diffrn_measured_fraction_theta_full 0.996
_diffrn_measured_fraction_theta_max 0.996
_diffrn_measurement_device_type 'Bruker APEXII CCD area-detector'
_diffrn_measurement_method '\f and \w'
_diffrn_radiation_monochromator graphite
_diffrn_radiation_source 'fine-focus sealed tube'
_diffrn_radiation_type MoK\a
_diffrn_radiation_wavelength 0.71073
_diffrn_reflns_av_R_equivalents 0.0222
_diffrn_reflns_av_sigmaI/netI 0.0158
_diffrn_reflns_limit_h_max 9
_diffrn_reflns_limit_h_min -8
_diffrn_reflns_limit_k_max 24
_diffrn_reflns_limit_k_min -24
_diffrn_reflns_limit_l_max 8
_diffrn_reflns_limit_l_min -9
_diffrn_reflns_number 13480
_diffrn_reflns_theta_full 25.00
_diffrn_reflns_theta_max 25.00
_diffrn_reflns_theta_min 2.00
_diffrn_standards_number 0
_exptl_absorpt_coefficient_mu 0.314
_exptl_absorpt_correction_T_max 0.9427
_exptl_absorpt_correction_T_min 0.9088
_exptl_absorpt_correction_type multi-scan
_exptl_absorpt_process_details '(SADABS; Bruker, 2005)'
_exptl_crystal_colour colourless
_exptl_crystal_density_diffrn 1.585
_exptl_crystal_density_method 'not measured'
_exptl_crystal_description prism
_exptl_crystal_F_000 632
_exptl_crystal_size_max 0.31
_exptl_crystal_size_mid 0.22
_exptl_crystal_size_min 0.19
_refine_diff_density_max 0.479
_refine_diff_density_min -0.515
_refine_ls_extinction_method none
_refine_ls_goodness_of_fit_ref 1.049
_refine_ls_hydrogen_treatment constr
_refine_ls_matrix_type full
_refine_ls_number_parameters 190
_refine_ls_number_reflns 2261
_refine_ls_number_restraints 0
_refine_ls_restrained_S_all 1.049
_refine_ls_R_factor_all 0.0393
_refine_ls_R_factor_gt 0.0368
_refine_ls_shift/su_max 0.001
_refine_ls_shift/su_mean 0.000
_refine_ls_structure_factor_coef Fsqd
_refine_ls_weighting_details 'calc w=1/[\s^2^(Fo^2^)+(0.0589P)^2^+0.7326P] where P=(Fo^2^+2Fc^2^)/3'
_refine_ls_weighting_scheme calc
_refine_ls_wR_factor_gt 0.1007
_refine_ls_wR_factor_ref 0.1026
_reflns_number_gt 2094
_reflns_number_total 2261
_reflns_threshold_expression I>2\s(I)
_cod_data_source_file at2573.cif
_cod_data_source_block I
_cod_original_sg_symbol_H-M 'P 21/c'
_cod_database_code 2218857
_cod_database_fobs_code 2218857

loop_
_symmetry_equiv_pos_as_xyz
'x, y, z'
'-x, y+1/2, -z+1/2'
'-x, -y, -z'
'x, -y-1/2, z-1/2'

loop_
_atom_site_type_symbol
_atom_site_label
_atom_site_fract_x
_atom_site_fract_y
_atom_site_fract_z
_atom_site_U_iso_or_equiv
_atom_site_adp_type
_atom_site_calc_flag
_atom_site_refinement_flags
_atom_site_occupancy
C C1 -0.0113(3) 0.58542(11) 0.2547(3) 0.0409(5) Uani d . 1
H H1 -0.0891 0.5658 0.1616 0.049 Uiso calc R 1
C C2 -0.0166(3) 0.65219(11) 0.2779(3) 0.0446(5) Uani d . 1
H H2 -0.0982 0.6781 0.2015 0.054 Uiso calc R 1
C C3 0.1010(2) 0.68003(10) 0.4159(3) 0.0376(5) Uani d . 1
H H3 0.0960 0.7249 0.4352 0.045 Uiso calc R 1
C C4 0.2275(2) 0.64158(9) 0.5271(2) 0.0280(4) Uani d . 1
C C5 0.3591(2) 0.67304(8) 0.6779(2) 0.0288(4) Uani d . 1
C C6 0.6083(2) 0.70941(8) 0.6106(2) 0.0286(4) Uani d . 1
C C7 0.5217(2) 0.62729(8) 0.7653(2) 0.0265(4) Uani d . 1
C C8 0.4878(2) 0.55393(8) 0.7408(2) 0.0250(4) Uani d . 1
C C9 0.6001(2) 0.50849(9) 0.8421(2) 0.0311(4) Uani d . 1
H H9 0.6963 0.5226 0.9282 0.037 Uiso calc R 1
C C10 0.5678(2) 0.44209(9) 0.8141(2) 0.0325(4) Uani d . 1
H H10 0.6423 0.4111 0.8805 0.039 Uiso calc R 1
C C11 0.4231(3) 0.42256(9) 0.6860(2) 0.0327(4) Uani d . 1
H H11 0.4009 0.3778 0.6693 0.039 Uiso calc R 1
C C12 0.3479(2) 0.52914(8) 0.6134(2) 0.0258(4) Uani d . 1
C C13 0.2261(2) 0.57459(8) 0.5007(2) 0.0261(4) Uani d . 1
N N1 0.10578(19) 0.54886(8) 0.36612(19) 0.0314(4) Uani d . 1
H H1A 0.1046 0.5070 0.3516 0.038 Uiso calc R 1
N N2 0.3139(2) 0.46487(7) 0.58529(19) 0.0315(4) Uani d . 1
N N3 0.44790(19) 0.72802(7) 0.6258(2) 0.0337(4) Uani d . 1
H H3A 0.4054 0.7671 0.6071 0.040 Uiso calc R 1
N N4 0.64752(19) 0.64940(7) 0.68046(18) 0.0284(3) Uani d . 1
H H4 0.7373 0.6268 0.6752 0.034 Uiso calc R 1
O O1 0.70045(17) 0.74179(6) 0.54285(17) 0.0374(3) Uani d . 1
O O2 0.26989(17) 0.69570(7) 0.79061(17) 0.0389(3) Uani d . 1
H H2A 0.2216 0.6647 0.8224 0.058 Uiso calc R 1
O O3 0.58135(18) 0.63742(6) 0.93855(15) 0.0355(3) Uani d . 1
H H3B 0.6013 0.6766 0.9577 0.053 Uiso calc R 1
Cl Cl1 0.03122(6) 0.58193(2) 0.83116(6) 0.03931(18) Uani d . 1

loop_
_atom_site_aniso_label
_atom_site_aniso_U_11
_atom_site_aniso_U_22
_atom_site_aniso_U_33
_atom_site_aniso_U_12
_atom_site_aniso_U_13
_atom_site_aniso_U_23
C1 0.0294(10) 0.0529(13) 0.0332(10) -0.0040(9) -0.0026(8) 0.0010(9)
C2 0.0330(10) 0.0466(12) 0.0450(12) 0.0029(9) -0.0037(9) 0.0121(10)
C3 0.0304(10) 0.0314(10) 0.0473(12) 0.0010(8) 0.0053(8) 0.0062(8)
C4 0.0242(9) 0.0289(9) 0.0305(9) -0.0007(7) 0.0073(7) 0.0014(7)
C5 0.0289(9) 0.0228(8) 0.0336(10) -0.0010(7) 0.0071(7) -0.0031(7)
C6 0.0302(9) 0.0226(8) 0.0285(9) -0.0043(7) 0.0014(7) -0.0017(7)
C7 0.0274(9) 0.0252(9) 0.0239(8) -0.0032(7) 0.0028(7) -0.0008(7)
C8 0.0270(8) 0.0242(9) 0.0239(8) -0.0019(7) 0.0074(7) 0.0005(6)
C9 0.0308(9) 0.0313(9) 0.0282(9) -0.0021(7) 0.0037(7) 0.0017(7)
C10 0.0357(10) 0.0285(9) 0.0331(10) 0.0041(8) 0.0099(8) 0.0067(8)
C11 0.0402(10) 0.0225(9) 0.0369(10) -0.0016(7) 0.0133(8) 0.0001(7)
C12 0.0266(8) 0.0247(8) 0.0270(9) -0.0017(7) 0.0092(7) -0.0021(7)
C13 0.0230(8) 0.0296(9) 0.0255(9) -0.0025(7) 0.0065(7) -0.0014(7)
N1 0.0281(8) 0.0325(8) 0.0305(8) -0.0031(6) 0.0031(6) -0.0043(6)
N2 0.0337(8) 0.0258(8) 0.0328(8) -0.0031(6) 0.0061(6) -0.0036(6)
N3 0.0296(8) 0.0197(7) 0.0488(10) 0.0004(6) 0.0065(7) 0.0035(7)
N4 0.0258(7) 0.0233(7) 0.0348(8) 0.0006(6) 0.0064(6) 0.0037(6)
O1 0.0358(7) 0.0304(7) 0.0443(8) -0.0045(6) 0.0088(6) 0.0097(6)
O2 0.0381(7) 0.0349(7) 0.0468(8) -0.0022(6) 0.0172(6) -0.0118(6)
O3 0.0482(8) 0.0293(7) 0.0239(7) -0.0074(6) 0.0021(6) -0.0027(5)
Cl1 0.0309(3) 0.0414(3) 0.0425(3) -0.00238(18) 0.0053(2) -0.0005(2)

loop_
_atom_type_symbol
_atom_type_description
_atom_type_scat_dispersion_real
_atom_type_scat_dispersion_imag
_atom_type_scat_source
C C 0.0033 0.0016 'International Tables Vol C Tables 4.2.6.8 and 6.1.1.4'
H H 0.0000 0.0000 'International Tables Vol C Tables 4.2.6.8 and 6.1.1.4'
N N 0.0061 0.0033 'International Tables Vol C Tables 4.2.6.8 and 6.1.1.4'
O O 0.0106 0.0060 'International Tables Vol C Tables 4.2.6.8 and 6.1.1.4'
Cl Cl 0.1484 0.1585 'International Tables Vol C Tables 4.2.6.8 and 6.1.1.4'

loop_
_geom_angle_atom_site_label_1
_geom_angle_atom_site_label_2
_geom_angle_atom_site_label_3
_geom_angle
N1 C1 C2 119.82(18)
N1 C1 H1 120.1
C2 C1 H1 120.1
C1 C2 C3 118.87(19)
C1 C2 H2 120.6
C3 C2 H2 120.6
C2 C3 C4 120.59(19)
C2 C3 H3 119.7
C4 C3 H3 119.7
C13 C4 C3 118.54(17)
C13 C4 C5 121.21(16)
C3 C4 C5 120.21(16)
O2 C5 N3 109.01(14)
O2 C5 C4 109.09(14)
N3 C5 C4 110.92(15)
O2 C5 C7 112.82(15)
N3 C5 C7 100.76(13)
C4 C5 C7 113.94(14)
O1 C6 N4 125.80(17)
O1 C6 N3 125.70(16)
N4 C6 N3 108.49(15)
O3 C7 N4 112.13(14)
O3 C7 C8 106.15(13)
N4 C7 C8 111.12(14)
O3 C7 C5 112.10(14)
N4 C7 C5 100.35(13)
C8 C7 C5 115.14(14)
C9 C8 C12 116.98(16)
C9 C8 C7 120.98(15)
C12 C8 C7 122.01(15)
C10 C9 C8 119.56(17)
C10 C9 H9 120.2
C8 C9 H9 120.2
C11 C10 C9 118.93(17)
C11 C10 H10 120.5
C9 C10 H10 120.5
N2 C11 C10 123.04(16)
N2 C11 H11 118.5
C10 C11 H11 118.5
N2 C12 C8 124.23(16)
N2 C12 C13 116.16(15)
C8 C12 C13 119.61(15)
N1 C13 C4 119.09(16)
N1 C13 C12 117.68(15)
C4 C13 C12 123.23(16)
C1 N1 C13 122.99(17)
C1 N1 H1A 118.5
C13 N1 H1A 118.5
C11 N2 C12 117.26(16)
C6 N3 C5 110.99(14)
C6 N3 H3A 124.5
C5 N3 H3A 124.5
C6 N4 C7 112.54(15)
C6 N4 H4 123.7
C7 N4 H4 123.7
C5 O2 H2A 109.5
C7 O3 H3B 109.5

loop_
_geom_bond_atom_site_label_1
_geom_bond_atom_site_label_2
_geom_bond_distance
C1 N1 1.335(3)
C1 C2 1.375(3)
C1 H1 0.9300
C2 C3 1.376(3)
C2 H2 0.9300
C3 C4 1.394(3)
C3 H3 0.9300
C4 C13 1.380(2)
C4 C5 1.523(2)
C5 O2 1.403(2)
C5 N3 1.453(2)
C5 C7 1.589(2)
C6 O1 1.233(2)
C6 N4 1.350(2)
C6 N3 1.369(2)
C7 O3 1.394(2)
C7 N4 1.449(2)
C7 C8 1.520(2)
C8 C9 1.388(2)
C8 C12 1.391(2)
C9 C10 1.383(3)
C9 H9 0.9300
C10 C11 1.382(3)
C10 H10 0.9300
C11 N2 1.333(2)
C11 H11 0.9300
C12 N2 1.342(2)
C12 C13 1.466(2)
C13 N1 1.350(2)
N1 H1A 0.8600
N3 H3A 0.8600
N4 H4 0.8600
O2 H2A 0.8200
O3 H3B 0.8200

loop_
_geom_hbond_atom_site_label_D
_geom_hbond_atom_site_label_H
_geom_hbond_atom_site_label_A
_geom_hbond_site_symmetry_A
_geom_hbond_distance_DH
_geom_hbond_distance_HA
_geom_hbond_distance_DA
_geom_hbond_angle_DHA
N1 H1A Cl1 3_566 0.86 2.41 3.1512(17) 144.9
N3 H3A O2 4_575 0.86 2.65 3.146(2) 118.1
N4 H4 Cl1 1_655 0.86 2.50 3.2490(16) 146.7
O2 H2A Cl1 . 0.82 2.28 3.0712(15) 162.7
O3 H3B O1 4_576 0.82 1.89 2.6867(18) 164.9

loop_
_geom_torsion_atom_site_label_1
_geom_torsion_atom_site_label_2
_geom_torsion_atom_site_label_3
_geom_torsion_atom_site_label_4
_geom_torsion
N1 C1 C2 C3 0.5(3)
C1 C2 C3 C4 2.3(3)
C2 C3 C4 C13 -3.4(3)
C2 C3 C4 C5 178.93(18)
C13 C4 C5 O2 -110.16(18)
C3 C4 C5 O2 67.4(2)
C13 C4 C5 N3 129.75(17)
C3 C4 C5 N3 -52.7(2)
C13 C4 C5 C7 16.9(2)
C3 C4 C5 C7 -165.51(16)
O2 C5 C7 O3 -21.6(2)
N3 C5 C7 O3 94.51(16)
C4 C5 C7 O3 -146.68(15)
O2 C5 C7 N4 -140.73(14)
N3 C5 C7 N4 -24.66(16)
C4 C5 C7 N4 94.16(16)
O2 C5 C7 C8 99.91(17)
N3 C5 C7 C8 -144.01(14)
C4 C5 C7 C8 -25.2(2)
O3 C7 C8 C9 -39.1(2)
N4 C7 C8 C9 83.02(19)
C5 C7 C8 C9 -163.78(16)
O3 C7 C8 C12 143.18(16)
N4 C7 C8 C12 -94.67(19)
C5 C7 C8 C12 18.5(2)
C12 C8 C9 C10 -0.8(3)
C7 C8 C9 C10 -178.56(16)
C8 C9 C10 C11 -0.4(3)
C9 C10 C11 N2 1.2(3)
C9 C8 C12 N2 1.3(3)
C7 C8 C12 N2 179.10(16)
C9 C8 C12 C13 -179.17(16)
C7 C8 C12 C13 -1.4(2)
C3 C4 C13 N1 1.7(3)
C5 C4 C13 N1 179.35(15)
C3 C4 C13 C12 -177.36(17)
C5 C4 C13 C12 0.3(3)
N2 C12 C13 N1 -8.7(2)
C8 C12 C13 N1 171.79(15)
N2 C12 C13 C4 170.44(16)
C8 C12 C13 C4 -9.1(3)
C2 C1 N1 C13 -2.3(3)
C4 C13 N1 C1 1.1(3)
C12 C13 N1 C1 -179.75(17)
C10 C11 N2 C12 -0.7(3)
C8 C12 N2 C11 -0.6(3)
C13 C12 N2 C11 179.89(16)
O1 C6 N3 C5 167.40(17)
N4 C6 N3 C5 -12.0(2)
O2 C5 N3 C6 142.10(15)
C4 C5 N3 C6 -97.76(17)
C7 C5 N3 C6 23.22(18)
O1 C6 N4 C7 173.90(17)
N3 C6 N4 C7 -6.7(2)
O3 C7 N4 C6 -98.97(17)
C8 C7 N4 C6 142.41(15)
C5 C7 N4 C6 20.17(17)
